data_7157280
loop_
_publ_author_name
'Mishra, Santosh Kumar'
'Dehuri, Suryakanta'
'Bag, Bamaprasad'

_publ_section_title
;
 Effect of n-alkyl substitution on Cu(ii)-selective chemosensing of
 rhodamine B derivatives.
;
_journal_issue 2
_journal_name_full 'Organic &amp; biomolecular chemistry'
_journal_page_first 316
_journal_page_last 332
_journal_paper_doi 10.1039/c9ob02439e
_journal_volume 18
_journal_year 2020
_chemical_formula_moiety 'C38 H52 N4 O2'
_chemical_formula_sum 'C38 H52 N4 O2'
_chemical_formula_weight 596.83
_space_group_crystal_system triclinic
_space_group_IT_number 2
_space_group_name_Hall '-P 1'
_space_group_name_H-M_alt 'P -1'
_atom_sites_solution_hydrogens mixed
_audit_creation_method SHELXL-2013
_audit_update_record
;
2019-11-27 deposited with the CCDC.	2019-12-04 downloaded from the CCDC.
;
_cell_angle_alpha 83.149(3)
_cell_angle_beta 77.073(2)
_cell_angle_gamma 69.039(3)
_cell_formula_units_Z 2
_cell_length_a 9.037(2)
_cell_length_b 11.821(3)
_cell_length_c 17.193(4)
_cell_measurement_reflns_used 1188
_cell_measurement_temperature 296(2)
_cell_measurement_theta_max 21.13
_cell_measurement_theta_min 5.63
_cell_volume 1670.1(7)
_computing_cell_refinement 'Bruker SAINT'
_computing_data_collection 'BRUKER APEX 2'
_computing_data_reduction 'Bruker SAINT'
_computing_molecular_graphics 'Bruker SHELXTL'
_computing_publication_material 'Bruker SHELXTL'
_computing_structure_refinement 'SHELXL-2013 (Sheldrick, 2013)'
_computing_structure_solution 'SHELXS-97 (Sheldrick 2008)'
_diffrn_ambient_temperature 296(2)
_diffrn_measured_fraction_theta_full 0.985
_diffrn_measured_fraction_theta_max 0.997
_diffrn_measurement_device_type 'Bruker APEX-II CCD'
_diffrn_measurement_method '\f and \w scans'
_diffrn_radiation_type MoK\a
_diffrn_radiation_wavelength 0.71073
_diffrn_reflns_av_R_equivalents 0.0629
_diffrn_reflns_av_unetI/netI 0.0832
_diffrn_reflns_Laue_measured_fraction_full 0.985
_diffrn_reflns_Laue_measured_fraction_max 0.997
_diffrn_reflns_limit_h_max 11
_diffrn_reflns_limit_h_min -11
_diffrn_reflns_limit_k_max 14
_diffrn_reflns_limit_k_min -14
_diffrn_reflns_limit_l_max 16
_diffrn_reflns_limit_l_min -21
_diffrn_reflns_number 11593
_diffrn_reflns_point_group_measured_fraction_full 0.985
_diffrn_reflns_point_group_measured_fraction_max 0.997
_diffrn_reflns_theta_full 25.242
_diffrn_reflns_theta_max 25.998
_diffrn_reflns_theta_min 5.628
_exptl_absorpt_coefficient_mu 0.073
_exptl_absorpt_correction_type none
_exptl_crystal_colour Colourless
_exptl_crystal_density_diffrn 1.187
_exptl_crystal_description 'rectangular parallelopiped'
_exptl_crystal_F_000 648
_exptl_crystal_recrystallization_method 'Re-crystallisation from solvent'
_exptl_crystal_size_max 0.240
_exptl_crystal_size_mid 0.180
_exptl_crystal_size_min 0.160
_refine_diff_density_max 0.435
_refine_diff_density_min -0.339
_refine_diff_density_rms 0.045
_refine_ls_extinction_coef 0.014(14)
_refine_ls_extinction_expression Fc^*^=kFc[1+0.001xFc^2^\l^3^/sin(2\q)]^-1/4^
_refine_ls_extinction_method SHELXL
_refine_ls_goodness_of_fit_ref 1.066
_refine_ls_hydrogen_treatment mixed
_refine_ls_matrix_type full
_refine_ls_number_parameters 474
_refine_ls_number_reflns 5999
_refine_ls_number_restraints 16
_refine_ls_restrained_S_all 1.084
_refine_ls_R_factor_all 0.1173
_refine_ls_R_factor_gt 0.0783
_refine_ls_shift/su_max 0.086
_refine_ls_shift/su_mean 0.026
_refine_ls_structure_factor_coef Fsqd
_refine_ls_weighting_details 'w=1/[\s^2^(Fo^2^)+(0.1487P)^2^+0.6415P] where P=(Fo^2^+2Fc^2^)/3'
_refine_ls_weighting_scheme calc
_refine_ls_wR_factor_gt 0.2595
_refine_ls_wR_factor_ref 0.3108
_reflns_Friedel_coverage 0.000
_reflns_number_gt 3160
_reflns_number_total 5999
_reflns_threshold_expression 'I > 2\s(I)'
_cod_data_source_file c9ob02439e2.cif
_cod_data_source_block 3
_cod_depositor_comments 'Adding full bibliography for 7157280--7157281.cif.'
_cod_database_code 7157280
_shelx_space_group_comment
;
The symmetry employed for this shelxl refinement is uniquely defined
by the following loop, which should always be used as a source of
symmetry information in preference to the above space-group names.
They are only intended as comments.
;
_shelx_estimated_absorpt_t_min 0.983
_shelx_estimated_absorpt_t_max 0.988
_shelxl_version_number 2013-4

loop_
_space_group_symop_operation_xyz
'x, y, z'
'-x, -y, -z'

loop_
_atom_site_label
_atom_site_type_symbol
_atom_site_fract_x
_atom_site_fract_y
_atom_site_fract_z
_atom_site_U_iso_or_equiv
_atom_site_adp_type
_atom_site_occupancy
_atom_site_site_symmetry_order
_atom_site_calc_flag
_atom_site_refinement_flags_posn
_atom_site_refinement_flags_adp
O1 O 0.6762(3) 0.2667(2) 0.28663(15) 0.0605(8) Uani 1 1 d . .
O2 O 1.2377(3) -0.0601(3) 0.03658(19) 0.0835(10) Uani 1 1 d . .
N1 N 0.7370(4) 0.0027(3) 0.5116(2) 0.0683(10) Uani 1 1 d . .
N2 N 0.5812(5) 0.5790(4) 0.0923(3) 0.1060(16) Uani 1 1 d . .
N3 N 1.0304(3) 0.0389(3) 0.13452(18) 0.0549(8) Uani 1 1 d . .
N4 N 0.9044(4) 0.0159(3) 0.1129(3) 0.0692(10) Uani 1 1 d . .
C1 C 0.7104(4) 0.1336(3) 0.3947(2) 0.0532(9) Uani 1 1 d . .
C2 C 0.7926(4) 0.0314(3) 0.4339(2) 0.0521(9) Uani 1 1 d . .
C3 C 0.9386(4) -0.0420(3) 0.3902(2) 0.0571(10) Uani 1 1 d . .
C4 C 0.9971(4) -0.0090(3) 0.3148(2) 0.0568(10) Uani 1 1 d . .
C5 C 0.6334(5) 0.4165(3) 0.1883(3) 0.0636(11) Uani 1 1 d . .
C6 C 0.6773(5) 0.4713(4) 0.1168(3) 0.0768(13) Uani 1 1 d . .
C7 C 0.8274(6) 0.4101(4) 0.0706(3) 0.0905(17) Uani 1 1 d . .
C8 C 0.9235(5) 0.3041(4) 0.0959(3) 0.0802(14) Uani 1 1 d . .
C9 C 0.9188(3) 0.0943(3) 0.2758(2) 0.0472(8) Uani 1 1 d . .
C10 C 0.7711(4) 0.1633(3) 0.3177(2) 0.0468(8) Uani 1 1 d . .
C11 C 0.8814(4) 0.2484(3) 0.1679(2) 0.0560(10) Uani 1 1 d . .
C12 C 0.7338(4) 0.3088(3) 0.2130(2) 0.0534(9) Uani 1 1 d . .
C13 C 0.9909(4) 0.1312(3) 0.1940(2) 0.0502(9) Uani 1 1 d . .
C14 C 1.1562(4) 0.1336(3) 0.1905(2) 0.0518(9) Uani 1 1 d . .
C15 C 1.2024(5) 0.1976(4) 0.2367(3) 0.0655(11) Uani 1 1 d . .
C16 C 1.3645(5) 0.1853(5) 0.2215(3) 0.0799(13) Uani 1 1 d . .
C17 C 1.4726(6) 0.1119(5) 0.1636(3) 0.0805(15) Uani 1 1 d . .
C18 C 1.4271(4) 0.0485(4) 0.1175(3) 0.0728(12) Uani 1 1 d . .
C19 C 1.2660(4) 0.0606(3) 0.1329(2) 0.0576(10) Uani 1 1 d . .
C20 C 1.1838(4) 0.0037(3) 0.0937(2) 0.0589(10) Uani 1 1 d . .
C21 C 0.8266(6) -0.1038(4) 0.5512(3) 0.0728(12) Uani 1 1 d . .
C22 C 0.7964(9) -0.2134(6) 0.5379(5) 0.1010(18) Uani 1 1 d . .
C23 C 0.5850(6) 0.0732(6) 0.5556(3) 0.1023(18) Uani 1 1 d . .
H23A H 0.5193 0.1218 0.5180 0.123 Uiso 1 1 calc R U
H23B H 0.5315 0.0184 0.5846 0.123 Uiso 1 1 calc R U
C24 C 0.5885(13) 0.1459(12) 0.6069(9) 0.257(8) Uani 1 1 d . .
H24A H 0.4822 0.1806 0.6383 0.385 Uiso 1 1 calc R U
H24B H 0.6241 0.2094 0.5785 0.385 Uiso 1 1 calc R U
H24C H 0.6618 0.1007 0.6414 0.385 Uiso 1 1 calc R U
C25 C 0.4232(7) 0.6400(5) 0.1373(4) 0.1018(19) Uani 1 1 d . .
C26 C 0.4218(8) 0.7184(6) 0.1973(5) 0.131(2) Uani 1 1 d . .
H26A H 0.4979 0.6732 0.2304 0.196 Uiso 1 1 calc R U
H26B H 0.3156 0.7475 0.2298 0.196 Uiso 1 1 calc R U
H26C H 0.4510 0.7859 0.1712 0.196 Uiso 1 1 calc R U
C27 C 0.6548(11) 0.6508(6) 0.0187(5) 0.157(4) Uani 1 1 d . .
H27A H 0.6010 0.7377 0.0226 0.189 Uiso 1 1 calc R U
H27B H 0.7698 0.6315 0.0152 0.189 Uiso 1 1 calc R U
C28 C 0.6242(14) 0.6085(9) -0.0462(9) 0.194(4) Uani 1 1 d . .
H28A H 0.6760 0.5221 -0.0475 0.292 Uiso 1 1 calc R U
H28B H 0.6656 0.6458 -0.0947 0.292 Uiso 1 1 calc R U
H28C H 0.5098 0.6285 -0.0410 0.292 Uiso 1 1 calc R U
C29 C 0.9197(9) -0.1074(7) 0.1143(6) 0.133(2) Uani 1 1 d . .
H29A H 0.8397 -0.1120 0.0866 0.160 Uiso 1 1 calc R U
H29B H 1.0249 -0.1497 0.0827 0.160 Uiso 1 1 calc R U
C30 C 0.9056(17) -0.1680(9) 0.1815(9) 0.216(6) Uani 1 1 d . .
H30A H 0.8026 -0.1249 0.2144 0.259 Uiso 1 1 calc R U
H30B H 0.9895 -0.1684 0.2083 0.259 Uiso 1 1 calc R U
C31 C 0.9156(11) -0.2993(7) 0.1780(8) 0.177(4) Uani 1 1 d . .
H31A H 0.8336 -0.3018 0.1509 0.212 Uiso 1 1 calc R U
H31B H 1.0206 -0.3461 0.1484 0.212 Uiso 1 1 calc R U
C32 C 0.892(2) -0.3492(11) 0.2558(10) 0.235(6) Uani 1 1 d . .
H32A H 0.9688 -0.3377 0.2826 0.282 Uiso 1 1 calc R U
H32B H 0.7849 -0.3013 0.2830 0.282 Uiso 1 1 calc R U
C33 C 0.9035(14) -0.4662(10) 0.2677(8) 0.184(4) Uani 1 1 d . .
H33A H 1.0148 -0.5135 0.2463 0.221 Uiso 1 1 calc R U
H33B H 0.8383 -0.4794 0.2343 0.221 Uiso 1 1 calc R U
C34 C 0.859(2) -0.5237(16) 0.3507(9) 0.282(10) Uani 1 1 d D .
H34A H 0.8246 -0.5871 0.3380 0.338 Uiso 1 1 calc R U
H34B H 0.9639 -0.5661 0.3646 0.338 Uiso 1 1 calc R U
C35 C 0.765(2) -0.4905(15) 0.4213(12) 0.323(14) Uani 1 1 d D .
H35A H 0.6590 -0.4414 0.4109 0.388 Uiso 1 1 calc R U
H35B H 0.8058 -0.4367 0.4417 0.388 Uiso 1 1 calc R U
C36 C 0.7395(15) -0.5756(12) 0.4866(9) 0.198(4) Uani 1 1 d . .
H36A H 0.6351 -0.5841 0.4909 0.238 Uiso 1 1 calc R U
H36B H 0.8226 -0.6546 0.4774 0.238 Uiso 1 1 calc R U
C37 C 0.746(2) -0.5297(17) 0.5562(12) 0.330(12) Uani 1 1 d . .
H37A H 0.8551 -0.5275 0.5458 0.396 Uiso 1 1 calc R U
H37B H 0.6768 -0.4456 0.5530 0.396 Uiso 1 1 calc R U
C38 C 0.720(2) -0.557(2) 0.6319(10) 0.331(14) Uani 1 1 d . .
H38A H 0.6103 -0.5546 0.6493 0.496 Uiso 1 1 calc R U
H38B H 0.7389 -0.5005 0.6606 0.496 Uiso 1 1 calc R U
H38C H 0.7919 -0.6376 0.6421 0.496 Uiso 1 1 calc R U
H1 H 0.609(4) 0.196(3) 0.4129(15) 0.056(9) Uiso 1 1 d . .
H3 H 1.002(4) -0.117(3) 0.416(2) 0.056(9) Uiso 1 1 d . .
H5 H 0.538(5) 0.451(3) 0.224(2) 0.064(11) Uiso 1 1 d . .
H4 H 1.099(5) -0.068(4) 0.284(3) 0.072(11) Uiso 1 1 d . .
H8 H 1.028(6) 0.262(4) 0.061(3) 0.090(13) Uiso 1 1 d . .
H15 H 1.127(5) 0.254(4) 0.283(3) 0.079(12) Uiso 1 1 d . .
H16 H 1.404(5) 0.241(4) 0.255(3) 0.090(14) Uiso 1 1 d . .
H18 H 1.505(5) -0.005(4) 0.071(3) 0.078(12) Uiso 1 1 d . .
H17 H 1.574(8) 0.108(5) 0.150(4) 0.13(2) Uiso 1 1 d . .
H7 H 0.878(6) 0.4436(19) 0.026(4) 0.106(16) Uiso 1 1 d . .
H1N4 H 0.906(6) 0.043(3) 0.062(4) 0.11(2) Uiso 1 1 d . .
H21B H 0.945(5) -0.121(4) 0.532(3) 0.074(12) Uiso 1 1 d . .
H21A H 0.803(4) -0.081(3) 0.610(3) 0.065(11) Uiso 1 1 d . .
H22B H 0.869(7) -0.287(6) 0.575(4) 0.127(19) Uiso 1 1 d . .
H22A H 0.822(7) -0.228(5) 0.475(4) 0.116(19) Uiso 1 1 d . .
H22C H 0.690(8) -0.209(5) 0.567(4) 0.13(2) Uiso 1 1 d . .
H25A H 0.357(6) 0.686(4) 0.104(3) 0.085(14) Uiso 1 1 d . .
H25B H 0.371(6) 0.573(5) 0.164(3) 0.095(15) Uiso 1 1 d . .

loop_
_atom_site_aniso_label
_atom_site_aniso_U_11
_atom_site_aniso_U_22
_atom_site_aniso_U_33
_atom_site_aniso_U_23
_atom_site_aniso_U_13
_atom_site_aniso_U_12
O1 0.0400(12) 0.0598(14) 0.0583(17) 0.0087(12) 0.0024(10) 0.0000(10)
O2 0.0647(17) 0.101(2) 0.066(2) -0.0284(17) -0.0011(14) -0.0055(15)
N1 0.0629(18) 0.076(2) 0.051(2) 0.0095(16) -0.0055(15) -0.0133(16)
N2 0.097(3) 0.081(2) 0.078(3) 0.032(2) -0.001(2) 0.022(2)
N3 0.0416(14) 0.0606(17) 0.0513(19) -0.0073(14) -0.0059(13) -0.0046(12)
N4 0.0565(19) 0.078(2) 0.073(3) -0.011(2) -0.0169(17) -0.0184(16)
C1 0.0399(16) 0.0551(19) 0.056(2) 0.0012(17) -0.0039(15) -0.0103(15)
C2 0.0474(18) 0.058(2) 0.050(2) 0.0031(17) -0.0112(16) -0.0173(15)
C3 0.0506(19) 0.056(2) 0.055(2) 0.0046(18) -0.0098(17) -0.0089(16)
C4 0.0433(17) 0.055(2) 0.057(2) -0.0018(17) -0.0054(16) -0.0005(15)
C5 0.0493(19) 0.057(2) 0.064(3) 0.0040(19) -0.0074(18) 0.0027(16)
C6 0.073(3) 0.066(2) 0.063(3) 0.013(2) -0.010(2) 0.003(2)
C7 0.082(3) 0.078(3) 0.066(3) 0.021(2) 0.009(2) 0.005(2)
C8 0.065(2) 0.075(3) 0.062(3) 0.011(2) 0.005(2) 0.006(2)
C9 0.0375(15) 0.0508(18) 0.046(2) -0.0028(15) -0.0055(14) -0.0084(13)
C10 0.0372(15) 0.0472(17) 0.051(2) 0.0027(15) -0.0087(14) -0.0096(13)
C11 0.0471(18) 0.0551(19) 0.051(2) 0.0045(17) -0.0058(15) -0.0046(15)
C12 0.0428(17) 0.058(2) 0.051(2) 0.0003(17) -0.0068(15) -0.0092(15)
C13 0.0389(16) 0.0544(19) 0.046(2) -0.0023(16) -0.0030(14) -0.0056(14)
C14 0.0407(17) 0.0566(19) 0.048(2) 0.0038(17) -0.0046(15) -0.0090(15)
C15 0.057(2) 0.071(2) 0.062(3) 0.002(2) -0.005(2) -0.0202(19)
C16 0.063(3) 0.094(3) 0.090(3) 0.007(3) -0.015(2) -0.039(2)
C17 0.049(2) 0.102(3) 0.082(3) 0.006(3) -0.002(2) -0.026(2)
C18 0.0424(19) 0.089(3) 0.068(3) 0.003(2) -0.003(2) -0.006(2)
C19 0.0438(17) 0.068(2) 0.047(2) 0.0036(18) -0.0023(16) -0.0083(16)
C20 0.0481(18) 0.063(2) 0.046(2) -0.0057(19) -0.0041(17) 0.0026(16)
C21 0.075(3) 0.076(3) 0.061(3) 0.012(2) -0.018(2) -0.020(2)
C22 0.094(4) 0.091(4) 0.122(6) 0.016(4) -0.031(4) -0.038(3)
C23 0.088(3) 0.119(4) 0.060(3) 0.005(3) 0.005(3) -0.003(3)
C24 0.177(9) 0.274(13) 0.257(14) -0.161(12) -0.096(9) 0.077(9)
C25 0.090(3) 0.076(3) 0.094(4) 0.014(3) -0.019(3) 0.021(3)
C26 0.127(5) 0.091(4) 0.135(6) -0.017(4) -0.016(4) 0.008(3)
C27 0.189(7) 0.104(4) 0.103(5) 0.005(4) -0.054(5) 0.053(5)
C28 0.218(10) 0.165(8) 0.226(13) 0.044(8) -0.117(9) -0.068(7)
C29 0.134(5) 0.132(6) 0.160(7) 0.025(5) -0.056(5) -0.069(4)
C30 0.304(14) 0.151(8) 0.266(14) 0.088(9) -0.199(12) -0.109(8)
C31 0.159(7) 0.120(6) 0.255(12) 0.079(7) -0.076(7) -0.058(5)
C32 0.348(17) 0.130(8) 0.265(16) 0.016(9) -0.182(14) -0.062(9)
C33 0.223(11) 0.162(9) 0.195(11) 0.038(8) -0.080(8) -0.091(8)
C34 0.254(18) 0.29(2) 0.218(17) -0.041(16) -0.064(13) 0.021(14)
C35 0.233(18) 0.219(17) 0.46(5) 0.05(2) -0.02(2) -0.057(13)
C36 0.175(10) 0.200(11) 0.208(12) -0.046(10) -0.015(8) -0.052(8)
C37 0.30(2) 0.36(2) 0.44(4) -0.07(3) -0.14(3) -0.19(2)
C38 0.261(17) 0.55(4) 0.174(13) -0.068(19) 0.046(13) -0.17(2)

loop_
_atom_type_symbol
_atom_type_description
_atom_type_scat_dispersion_real
_atom_type_scat_dispersion_imag
_atom_type_scat_source
C C 0.0033 0.0016 'International Tables Vol C Tables 4.2.6.8 and 6.1.1.4'
H H 0.0000 0.0000 'International Tables Vol C Tables 4.2.6.8 and 6.1.1.4'
N N 0.0061 0.0033 'International Tables Vol C Tables 4.2.6.8 and 6.1.1.4'
O O 0.0106 0.0060 'International Tables Vol C Tables 4.2.6.8 and 6.1.1.4'

loop_
_geom_angle_atom_site_label_1
_geom_angle_atom_site_label_2
_geom_angle_atom_site_label_3
_geom_angle
C10 O1 C12 118.5(2)
C2 N1 C21 120.8(3)
C2 N1 C23 122.5(3)
C21 N1 C23 116.6(4)
C6 N2 C25 122.1(4)
C6 N2 C27 118.7(4)
C25 N2 C27 118.5(4)
C20 N3 N4 124.6(3)
C20 N3 C13 115.0(3)
N4 N3 C13 118.8(3)
N3 N4 C29 115.9(4)
N3 N4 H1N4 105(3)
C29 N4 H1N4 106(2)
C2 C1 C10 121.4(3)
C2 C1 H1 130.0(13)
C10 C1 H1 108.7(13)
C1 C2 N1 122.2(3)
C1 C2 C3 116.0(3)
N1 C2 C3 121.8(3)
C4 C3 C2 121.2(3)
C4 C3 H3 119(2)
C2 C3 H3 119(2)
C3 C4 C9 123.3(3)
C3 C4 H4 118(2)
C9 C4 H4 118(2)
C12 C5 C6 120.9(4)
C12 C5 H5 116(2)
C6 C5 H5 123(2)
N2 C6 C5 121.7(4)
N2 C6 C7 121.5(4)
C5 C6 C7 116.8(4)
C8 C7 C6 121.2(4)
C8 C7 H7 113(2)
C6 C7 H7 125(2)
C7 C8 C11 122.6(4)
C7 C8 H8 119(3)
C11 C8 H8 118(3)
C4 C9 C10 115.2(3)
C4 C9 C13 121.9(3)
C10 C9 C13 122.9(3)
O1 C10 C1 114.7(3)
O1 C10 C9 122.5(3)
C1 C10 C9 122.8(3)
C12 C11 C8 116.0(3)
C12 C11 C13 123.0(3)
C8 C11 C13 121.1(3)
C5 C12 O1 114.4(3)
C5 C12 C11 122.6(3)
O1 C12 C11 123.0(3)
C11 C13 N3 110.5(3)
C11 C13 C14 112.2(3)
N3 C13 C14 99.3(3)
C11 C13 C9 109.9(3)
N3 C13 C9 113.0(3)
C14 C13 C9 111.7(3)
C19 C14 C15 121.2(3)
C19 C14 C13 110.9(3)
C15 C14 C13 127.9(3)
C14 C15 C16 117.0(4)
C14 C15 H15 127(2)
C16 C15 H15 116(2)
C17 C16 C15 121.0(5)
C17 C16 H16 120(2)
C15 C16 H16 119(2)
C18 C17 C16 122.2(5)
C18 C17 H17 115(4)
C16 C17 H17 123(4)
C17 C18 C19 116.8(4)
C17 C18 H18 124(2)
C19 C18 H18 119(2)
C14 C19 C18 121.8(4)
C14 C19 C20 109.4(3)
C18 C19 C20 128.7(4)
O2 C20 N3 126.1(4)
O2 C20 C19 129.1(3)
N3 C20 C19 104.8(3)
N1 C21 C22 113.9(5)
N1 C21 H21B 110(2)
C22 C21 H21B 106(2)
N1 C21 H21A 105(2)
C22 C21 H21A 116(2)
H21B C21 H21A 106(3)
C21 C22 H22B 106(3)
C21 C22 H22A 110(3)
H22B C22 H22A 116(5)
C21 C22 H22C 109(4)
H22B C22 H22C 99(5)
H22A C22 H22C 116(5)
C24 C23 N1 116.3(7)
C24 C23 H23A 108.2
N1 C23 H23A 108.2
C24 C23 H23B 108.2
N1 C23 H23B 108.2
H23A C23 H23B 107.4
C23 C24 H24A 109.5
C23 C24 H24B 109.4
H24A C24 H24B 109.5
C23 C24 H24C 109.5
H24A C24 H24C 109.5
H24B C24 H24C 109.5
N2 C25 C26 113.9(6)
N2 C25 H25A 110(3)
C26 C25 H25A 108(3)
N2 C25 H25B 108(3)
C26 C25 H25B 111(3)
H25A C25 H25B 105(4)
C25 C26 H26A 109.5
C25 C26 H26B 109.5
H26A C26 H26B 109.5
C25 C26 H26C 109.5
H26A C26 H26C 109.5
H26B C26 H26C 109.5
C28 C27 N2 102.3(9)
C28 C27 H27A 111.3
N2 C27 H27A 111.3
C28 C27 H27B 111.4
N2 C27 H27B 111.3
H27A C27 H27B 109.2
C27 C28 H28A 109.5
C27 C28 H28B 109.4
H28A C28 H28B 109.5
C27 C28 H28C 109.5
H28A C28 H28C 109.5
H28B C28 H28C 109.5
C30 C29 N4 120.2(9)
C30 C29 H29A 107.3
N4 C29 H29A 107.3
C30 C29 H29B 107.2
N4 C29 H29B 107.3
H29A C29 H29B 106.9
C29 C30 C31 117.0(12)
C29 C30 H30A 108.0
C31 C30 H30A 108.0
C29 C30 H30B 108.1
C31 C30 H30B 108.1
H30A C30 H30B 107.3
C32 C31 C30 109.2(12)
C32 C31 H31A 109.9
C30 C31 H31A 109.9
C32 C31 H31B 109.8
C30 C31 H31B 109.8
H31A C31 H31B 108.3
C33 C32 C31 119.9(13)
C33 C32 H32A 107.4
C31 C32 H32A 107.4
C33 C32 H32B 107.3
C31 C32 H32B 107.3
H32A C32 H32B 106.9
C32 C33 C34 123.1(14)
C32 C33 H33A 106.5
C34 C33 H33A 106.7
C32 C33 H33B 106.5
C34 C33 H33B 106.5
H33A C33 H33B 106.5
C35 C34 C33 139.1(15)
C35 C34 H34A 102.3
C33 C34 H34A 102.4
C35 C34 H34B 102.2
C33 C34 H34B 102.2
H34A C34 H34B 104.9
C34 C35 C36 123.6(15)
C34 C35 H35A 106.3
C36 C35 H35A 106.5
C34 C35 H35B 106.4
C36 C35 H35B 106.5
H35A C35 H35B 106.5
C37 C36 C35 107.3(12)
C37 C36 H36A 110.3
C35 C36 H36A 110.2
C37 C36 H36B 110.2
C35 C36 H36B 110.4
H36A C36 H36B 108.5
C38 C37 C36 136.5(15)
C38 C37 H37A 102.9
C36 C37 H37A 103.0
C38 C37 H37B 103.2
C36 C37 H37B 103.0
H37A C37 H37B 105.1
C37 C38 H38A 109.4
C37 C38 H38B 109.3
H38A C38 H38B 109.5
C37 C38 H38C 109.7
H38A C38 H38C 109.5
H38B C38 H38C 109.5

loop_
_geom_bond_atom_site_label_1
_geom_bond_atom_site_label_2
_geom_bond_distance
O1 C10 1.347(4)
O1 C12 1.364(4)
O2 C20 1.213(5)
N1 C2 1.366(5)
N1 C21 1.421(5)
N1 C23 1.421(6)
N2 C6 1.340(5)
N2 C25 1.436(6)
N2 C27 1.592(9)
N3 C20 1.345(4)
N3 N4 1.394(4)
N3 C13 1.479(5)
N4 C29 1.412(8)
N4 H1N4 0.89(6)
C1 C2 1.362(5)
C1 C10 1.370(5)
C1 H1 0.96(4)
C2 C3 1.397(5)
C3 C4 1.355(5)
C3 H3 0.98(4)
C4 C9 1.356(5)
C4 H4 1.01(4)
C5 C12 1.357(5)
C5 C6 1.365(6)
C5 H5 0.92(4)
C6 C7 1.396(6)
C7 C8 1.333(6)
C7 H7 0.92(5)
C8 C11 1.372(5)
C8 H8 0.99(5)
C9 C10 1.377(4)
C9 C13 1.496(5)
C11 C12 1.371(5)
C11 C13 1.473(4)
C13 C14 1.492(5)
C14 C19 1.365(5)
C14 C15 1.377(6)
C15 C16 1.385(6)
C15 H15 1.05(5)
C16 C17 1.366(7)
C16 H16 1.12(5)
C17 C18 1.366(7)
C17 H17 0.88(6)
C18 C19 1.378(5)
C18 H18 1.04(5)
C19 C20 1.465(6)
C21 C22 1.469(8)
C21 H21B 1.00(4)
C21 H21A 1.03(5)
C22 H22B 1.11(7)
C22 H22A 1.08(7)
C22 H22C 0.97(7)
C23 C24 1.315(12)
C23 H23A 0.9700
C23 H23B 0.9700
C24 H24A 0.9600
C24 H24B 0.9600
C24 H24C 0.9600
C25 C26 1.462(10)
C25 H25A 0.91(5)
C25 H25B 1.06(5)
C26 H26A 0.9600
C26 H26B 0.9600
C26 H26C 0.9600
C27 C28 1.394(13)
C27 H27A 0.9700
C27 H27B 0.9700
C28 H28A 0.9600
C28 H28B 0.9600
C28 H28C 0.9600
C29 C30 1.291(13)
C29 H29A 0.9700
C29 H29B 0.9700
C30 C31 1.530(13)
C30 H30A 0.9700
C30 H30B 0.9700
C31 C32 1.399(18)
C31 H31A 0.9700
C31 H31B 0.9700
C32 C33 1.342(13)
C32 H32A 0.9700
C32 H32B 0.9700
C33 C34 1.538(13)
C33 H33A 0.9700
C33 H33B 0.9700
C34 C35 1.328(13)
C34 H34A 0.9700
C34 H34B 0.9700
C35 C36 1.451(14)
C35 H35A 0.9700
C35 H35B 0.9700
C36 C37 1.39(2)
C36 H36A 0.9700
C36 H36B 0.9700
C37 C38 1.294(11)
C37 H37A 0.9700
C37 H37B 0.9700
C38 H38A 0.9600
C38 H38B 0.9600
C38 H38C 0.9600

loop_
_geom_torsion_atom_site_label_1
_geom_torsion_atom_site_label_2
_geom_torsion_atom_site_label_3
_geom_torsion_atom_site_label_4
_geom_torsion
C20 N3 N4 C29 64.0(6)
C13 N3 N4 C29 -131.1(5)
C10 C1 C2 N1 177.5(3)
C10 C1 C2 C3 -1.7(5)
C21 N1 C2 C1 -179.1(4)
C23 N1 C2 C1 4.0(7)
C21 N1 C2 C3 0.1(6)
C23 N1 C2 C3 -176.8(5)
C1 C2 C3 C4 3.1(6)
N1 C2 C3 C4 -176.1(4)
C2 C3 C4 C9 -1.4(6)
C25 N2 C6 C5 -3.4(9)
C27 N2 C6 C5 166.5(6)
C25 N2 C6 C7 176.8(6)
C27 N2 C6 C7 -13.3(9)
C12 C5 C6 N2 -178.6(5)
C12 C5 C6 C7 1.3(7)
N2 C6 C7 C8 178.9(6)
C5 C6 C7 C8 -0.9(9)
C6 C7 C8 C11 0.5(9)
C3 C4 C9 C10 -1.8(6)
C3 C4 C9 C13 176.7(4)
C12 O1 C10 C1 174.2(3)
C12 O1 C10 C9 -4.7(5)
C2 C1 C10 O1 179.7(3)
C2 C1 C10 C9 -1.5(6)
C4 C9 C10 O1 -178.1(3)
C13 C9 C10 O1 3.5(5)
C4 C9 C10 C1 3.2(5)
C13 C9 C10 C1 -175.3(3)
C7 C8 C11 C12 -0.3(8)
C7 C8 C11 C13 -179.9(5)
C6 C5 C12 O1 178.0(4)
C6 C5 C12 C11 -1.2(7)
C10 O1 C12 C5 -176.7(3)
C10 O1 C12 C11 2.4(5)
C8 C11 C12 C5 0.6(6)
C13 C11 C12 C5 -179.7(4)
C8 C11 C12 O1 -178.5(4)
C13 C11 C12 O1 1.1(6)
C12 C11 C13 N3 123.1(4)
C8 C11 C13 N3 -57.3(5)
C12 C11 C13 C14 -127.1(4)
C8 C11 C13 C14 52.5(5)
C12 C11 C13 C9 -2.2(5)
C8 C11 C13 C9 177.4(4)
C20 N3 C13 C11 110.3(3)
N4 N3 C13 C11 -56.0(4)
C20 N3 C13 C14 -7.7(4)
N4 N3 C13 C14 -174.0(3)
C20 N3 C13 C9 -126.1(3)
N4 N3 C13 C9 67.6(4)
C4 C9 C13 C11 -178.3(3)
C10 C9 C13 C11 0.1(5)
C4 C9 C13 N3 57.8(4)
C10 C9 C13 N3 -123.8(3)
C4 C9 C13 C14 -53.2(4)
C10 C9 C13 C14 125.2(4)
C11 C13 C14 C19 -112.3(3)
N3 C13 C14 C19 4.3(3)
C9 C13 C14 C19 123.8(3)
C11 C13 C14 C15 67.8(5)
N3 C13 C14 C15 -175.5(3)
C9 C13 C14 C15 -56.1(5)
C19 C14 C15 C16 0.6(5)
C13 C14 C15 C16 -179.6(3)
C14 C15 C16 C17 -0.5(6)
C15 C16 C17 C18 0.7(7)
C16 C17 C18 C19 -0.9(7)
C15 C14 C19 C18 -0.8(5)
C13 C14 C19 C18 179.3(3)
C15 C14 C19 C20 179.7(3)
C13 C14 C19 C20 -0.2(4)
C17 C18 C19 C14 0.9(6)
C17 C18 C19 C20 -179.6(4)
N4 N3 C20 O2 -5.9(6)
C13 N3 C20 O2 -171.3(4)
N4 N3 C20 C19 173.2(3)
C13 N3 C20 C19 7.8(4)
C14 C19 C20 O2 174.6(4)
C18 C19 C20 O2 -4.9(7)
C14 C19 C20 N3 -4.5(4)
C18 C19 C20 N3 176.0(4)
C2 N1 C21 C22 -85.1(6)
C23 N1 C21 C22 92.0(7)
C2 N1 C23 C24 -102.6(10)
C21 N1 C23 C24 80.4(10)
C6 N2 C25 C26 88.0(7)
C27 N2 C25 C26 -81.9(8)
C6 N2 C27 C28 90.5(8)
C25 N2 C27 C28 -99.3(8)
N3 N4 C29 C30 70.4(10)
N4 C29 C30 C31 177.1(7)
C29 C30 C31 C32 -177.7(11)
C30 C31 C32 C33 -176.5(12)
C31 C32 C33 C34 -172.3(14)
C32 C33 C34 C35 25(4)
C33 C34 C35 C36 173(2)
C34 C35 C36 C37 137(2)
C35 C36 C37 C38 173(2)
